data_4133531
loop_
_publ_author_name
'Pizzolato, Stefano F.'
'\<Stacko, Peter'
'Kistemaker, Jos C. M.'
'van Leeuwen, Thomas'
'Otten, Edwin'
'Feringa, Ben L.'

_publ_section_title
;
 Central-to-Helical-to-Axial-to-Central Transfer of Chirality with a
 Photoresponsive Catalyst.
;
_journal_issue 49
_journal_name_full 'Journal of the American Chemical Society'
_journal_page_first 17278
_journal_page_last 17289
_journal_paper_doi 10.1021/jacs.8b10816
_journal_volume 140
_journal_year 2018
_chemical_absolute_configuration ad
_chemical_formula_sum 'C30 H24 O2'
_chemical_formula_weight 416.49
_space_group_crystal_system orthorhombic
_space_group_IT_number 19
_space_group_name_Hall 'P 2ac 2ab'
_space_group_name_H-M_alt 'P 21 21 21'
_atom_sites_solution_hydrogens mixed
_audit_creation_method SHELXL-2014
_cell_angle_alpha 90
_cell_angle_beta 90
_cell_angle_gamma 90
_cell_formula_units_Z 4
_cell_length_a 9.3230(4)
_cell_length_b 15.2792(6)
_cell_length_c 15.3454(6)
_cell_measurement_reflns_used 9682
_cell_measurement_temperature 100(2)
_cell_measurement_theta_max 74.70
_cell_measurement_theta_min 4.08
_cell_volume 2185.92(15)
_computing_cell_refinement 'Bruker SAINT'
_computing_data_collection 'Bruker APEX2'
_computing_data_reduction 'Bruker SAINT'
_computing_structure_refinement 'SHELXL-2014 (Sheldrick 2014)'
_computing_structure_solution 'SHELXS-97 (Sheldrick 2008)'
_diffrn_ambient_temperature 100(2)
_diffrn_measured_fraction_theta_full 1.000
_diffrn_measured_fraction_theta_max 0.999
_diffrn_measurement_device_type 'Bruker APEX-II CCD'
_diffrn_measurement_method '\f and \w scans'
_diffrn_radiation_type CuK\a
_diffrn_radiation_wavelength 1.54178
_diffrn_reflns_av_R_equivalents 0.0372
_diffrn_reflns_av_unetI/netI 0.0191
_diffrn_reflns_Laue_measured_fraction_full 1.000
_diffrn_reflns_Laue_measured_fraction_max 0.999
_diffrn_reflns_limit_h_max 11
_diffrn_reflns_limit_h_min -9
_diffrn_reflns_limit_k_max 19
_diffrn_reflns_limit_k_min -19
_diffrn_reflns_limit_l_max 19
_diffrn_reflns_limit_l_min -19
_diffrn_reflns_number 36326
_diffrn_reflns_point_group_measured_fraction_full 1.000
_diffrn_reflns_point_group_measured_fraction_max 0.997
_diffrn_reflns_theta_full 67.679
_diffrn_reflns_theta_max 74.690
_diffrn_reflns_theta_min 4.083
_exptl_absorpt_coefficient_mu 0.608
_exptl_absorpt_correction_T_max 0.7538
_exptl_absorpt_correction_T_min 0.7094
_exptl_absorpt_correction_type multi-scan
_exptl_absorpt_process_details SADABS
_exptl_crystal_colour yellow
_exptl_crystal_density_diffrn 1.266
_exptl_crystal_description block
_exptl_crystal_F_000 880
_exptl_crystal_size_max 0.20
_exptl_crystal_size_mid 0.18
_exptl_crystal_size_min 0.14
_refine_diff_density_max 0.135
_refine_diff_density_min -0.177
_refine_diff_density_rms 0.038
_refine_ls_abs_structure_details
;
 Flack x determined using 1822 quotients [(I+)-(I-)]/[(I+)+(I-)]
 (Parsons, Flack and Wagner, Acta Cryst. B69 (2013) 249-259).
;
_refine_ls_abs_structure_Flack 0.00(7)
_refine_ls_extinction_method none
_refine_ls_goodness_of_fit_ref 1.094
_refine_ls_hydrogen_treatment mixed
_refine_ls_matrix_type full
_refine_ls_number_parameters 298
_refine_ls_number_reflns 4475
_refine_ls_number_restraints 0
_refine_ls_restrained_S_all 1.094
_refine_ls_R_factor_all 0.0319
_refine_ls_R_factor_gt 0.0299
_refine_ls_shift/su_max 0.000
_refine_ls_shift/su_mean 0.000
_refine_ls_structure_factor_coef Fsqd
_refine_ls_weighting_details 'w=1/[\s^2^(Fo^2^)+(0.0369P)^2^+0.4027P] where P=(Fo^2^+2Fc^2^)/3'
_refine_ls_weighting_scheme calc
_refine_ls_wR_factor_gt 0.0710
_refine_ls_wR_factor_ref 0.0728
_reflns_Friedel_coverage 0.756
_reflns_Friedel_fraction_full 1.000
_reflns_Friedel_fraction_max 0.995
_reflns_number_gt 4304
_reflns_number_total 4475
_reflns_threshold_expression 'I > 2\s(I)'
_cod_data_source_file ja8b10816_si_001.cif
_cod_data_source_block cu_molan363b_0m
_cod_database_code 4133531
_shelx_space_group_comment
;
The symmetry employed for this shelxl refinement is uniquely defined
by the following loop, which should always be used as a source of
symmetry information in preference to the above space-group names.
They are only intended as comments.
;
_shelxl_version_number 2014-3

loop_
_space_group_symop_operation_xyz
'x, y, z'
'-x+1/2, -y, z+1/2'
'-x, y+1/2, -z+1/2'
'x+1/2, -y+1/2, -z'

loop_
_atom_site_label
_atom_site_type_symbol
_atom_site_fract_x
_atom_site_fract_y
_atom_site_fract_z
_atom_site_U_iso_or_equiv
_atom_site_adp_type
_atom_site_occupancy
_atom_site_site_symmetry_order
_atom_site_calc_flag
_atom_site_refinement_flags_posn
_atom_site_refinement_flags_adp
O1 O -0.16485(14) 0.69368(8) 0.51386(8) 0.0211(3) Uani 1 1 d . .
H100 H 0.180(3) 0.7372(17) 0.4631(17) 0.040(7) Uiso 1 1 d . .
O2 O 0.10551(13) 0.70220(8) 0.46600(8) 0.0186(3) Uani 1 1 d . .
H101 H -0.086(3) 0.7146(16) 0.5010(17) 0.040(7) Uiso 1 1 d . .
C7 C 0.37251(18) 0.46227(11) 0.37736(11) 0.0189(3) Uani 1 1 d . .
C10 C 0.38510(19) 0.57440(12) 0.51839(13) 0.0245(4) Uani 1 1 d . .
H10 H 0.3917 0.6117 0.5677 0.029 Uiso 1 1 calc R U
C26 C 0.04683(19) 0.56197(11) 0.23711(11) 0.0207(4) Uani 1 1 d . .
H26 H 0.0280 0.5318 0.1842 0.025 Uiso 1 1 calc R U
C28 C 0.17201(19) 0.67425(11) 0.31641(12) 0.0196(4) Uani 1 1 d . .
H28 H 0.2405 0.7202 0.3180 0.024 Uiso 1 1 calc R U
C23 C -0.05673(17) 0.46175(11) 0.49751(11) 0.0174(3) Uani 1 1 d . .
C24 C -0.00572(17) 0.58453(10) 0.39112(11) 0.0147(3) Uani 1 1 d . .
C14 C 0.01162(18) 0.39451(11) 0.44114(11) 0.0170(3) Uani 1 1 d . .
C5 C 0.4253(2) 0.36668(13) 0.24273(12) 0.0263(4) Uani 1 1 d . .
H5 H 0.5161 0.3926 0.2316 0.032 Uiso 1 1 calc R U
C13 C 0.14558(18) 0.40209(10) 0.40809(10) 0.0159(3) Uani 1 1 d . .
C25 C -0.02971(18) 0.54186(11) 0.31185(11) 0.0172(3) Uani 1 1 d . .
H25 H -0.1010 0.4975 0.3092 0.021 Uiso 1 1 calc R U
C8 C 0.49014(19) 0.51762(12) 0.38610(13) 0.0245(4) Uani 1 1 d . .
H8 H 0.5659 0.5165 0.3447 0.029 Uiso 1 1 calc R U
C15 C -0.08567(19) 0.31525(11) 0.42616(12) 0.0213(4) Uani 1 1 d . .
H15 H -0.0262 0.2674 0.4003 0.026 Uiso 1 1 calc R U
C1 C 0.20817(18) 0.35613(11) 0.33155(11) 0.0160(3) Uani 1 1 d . .
C19 C -0.19676(19) 0.48557(13) 0.62790(12) 0.0228(4) Uani 1 1 d . .
H19 H -0.2410 0.4636 0.6792 0.027 Uiso 1 1 calc R U
C21 C -0.14648(17) 0.60543(11) 0.53125(11) 0.0178(3) Uani 1 1 d . .
C20 C -0.21129(18) 0.57292(12) 0.60610(12) 0.0217(4) Uani 1 1 d . .
H20 H -0.2657 0.6108 0.6424 0.026 Uiso 1 1 calc R U
C12 C 0.25675(17) 0.46615(11) 0.43597(11) 0.0169(3) Uani 1 1 d . .
C2 C 0.15510(19) 0.29264(11) 0.27465(11) 0.0196(3) Uani 1 1 d . .
H2 H 0.0625 0.2683 0.2837 0.024 Uiso 1 1 calc R U
C18 C -0.11741(18) 0.42980(12) 0.57489(12) 0.0217(4) Uani 1 1 d . .
C16 C -0.1467(3) 0.28189(13) 0.51415(14) 0.0371(5) Uani 1 1 d . .
H16A H -0.2527 0.2845 0.5119 0.045 Uiso 1 1 calc R U
H16B H -0.1189 0.2198 0.5218 0.045 Uiso 1 1 calc R U
C11 C 0.26594(19) 0.52013(11) 0.50879(12) 0.0206(4) Uani 1 1 d . .
H11 H 0.1920 0.5200 0.5514 0.025 Uiso 1 1 calc R U
C29 C 0.09222(18) 0.65439(10) 0.39043(11) 0.0161(3) Uani 1 1 d . .
C6 C 0.34291(19) 0.39396(11) 0.31311(11) 0.0190(3) Uani 1 1 d . .
C27 C 0.1514(2) 0.62679(11) 0.24028(12) 0.0217(4) Uani 1 1 d . .
H27 H 0.2087 0.6386 0.1904 0.026 Uiso 1 1 calc R U
C17 C -0.0948(2) 0.33409(12) 0.59305(13) 0.0296(4) Uani 1 1 d . .
H17A H -0.1493 0.3166 0.6456 0.036 Uiso 1 1 calc R U
H17B H 0.0081 0.3224 0.6036 0.036 Uiso 1 1 calc R U
C3 C 0.2385(2) 0.26500(12) 0.20440(12) 0.0238(4) Uani 1 1 d . .
H3 H 0.2029 0.2208 0.1665 0.029 Uiso 1 1 calc R U
C4 C 0.3730(2) 0.30112(14) 0.18895(12) 0.0287(4) Uani 1 1 d . .
H4 H 0.4293 0.2808 0.1414 0.034 Uiso 1 1 calc R U
C22 C -0.07109(16) 0.55112(11) 0.47381(11) 0.0153(3) Uani 1 1 d . .
C9 C 0.49452(19) 0.57465(12) 0.45667(14) 0.0267(4) Uani 1 1 d . .
H9 H 0.5727 0.6140 0.4628 0.032 Uiso 1 1 calc R U
C32 C -0.2077(2) 0.33601(12) 0.36240(15) 0.0286(4) Uani 1 1 d . .
H32A H -0.1674 0.3503 0.3052 0.043 Uiso 1 1 calc R U
H32B H -0.2629 0.3860 0.3842 0.043 Uiso 1 1 calc R U
H32C H -0.2708 0.2850 0.3572 0.043 Uiso 1 1 calc R U

loop_
_atom_site_aniso_label
_atom_site_aniso_U_11
_atom_site_aniso_U_22
_atom_site_aniso_U_33
_atom_site_aniso_U_23
_atom_site_aniso_U_13
_atom_site_aniso_U_12
O1 0.0171(6) 0.0185(6) 0.0277(7) -0.0036(5) 0.0010(5) 0.0040(5)
O2 0.0177(6) 0.0168(6) 0.0213(6) -0.0042(5) -0.0003(5) -0.0031(5)
C7 0.0173(8) 0.0169(8) 0.0225(8) 0.0009(7) -0.0017(7) 0.0020(7)
C10 0.0236(8) 0.0214(8) 0.0286(9) -0.0072(8) -0.0105(7) 0.0046(7)
C26 0.0263(9) 0.0184(8) 0.0175(8) -0.0019(7) -0.0023(7) 0.0021(7)
C28 0.0201(8) 0.0147(8) 0.0241(9) 0.0032(7) 0.0003(7) -0.0012(7)
C23 0.0163(7) 0.0169(8) 0.0190(8) -0.0015(7) 0.0003(6) -0.0028(6)
C24 0.0137(7) 0.0125(7) 0.0180(8) 0.0012(6) -0.0011(6) 0.0032(6)
C14 0.0206(8) 0.0135(7) 0.0169(8) 0.0024(6) 0.0005(7) -0.0008(6)
C5 0.0244(9) 0.0305(10) 0.0241(9) -0.0010(8) 0.0054(8) -0.0029(8)
C13 0.0191(8) 0.0119(7) 0.0167(7) 0.0018(6) -0.0037(6) 0.0016(6)
C25 0.0179(7) 0.0140(8) 0.0195(8) -0.0001(6) -0.0033(6) 0.0006(6)
C8 0.0166(8) 0.0235(9) 0.0335(10) -0.0007(8) 0.0008(8) -0.0012(7)
C15 0.0230(9) 0.0135(8) 0.0272(9) -0.0016(7) 0.0062(7) -0.0036(7)
C1 0.0184(8) 0.0132(7) 0.0163(8) 0.0044(6) -0.0015(6) 0.0022(6)
C19 0.0197(8) 0.0299(10) 0.0188(8) -0.0014(7) 0.0041(7) -0.0062(7)
C21 0.0127(7) 0.0192(8) 0.0215(8) -0.0041(7) -0.0033(6) -0.0004(6)
C20 0.0149(8) 0.0297(9) 0.0206(8) -0.0082(7) 0.0020(7) -0.0004(7)
C12 0.0155(7) 0.0140(7) 0.0211(8) 0.0041(6) -0.0031(7) 0.0024(6)
C2 0.0201(8) 0.0171(8) 0.0217(8) 0.0013(7) -0.0027(7) -0.0002(7)
C18 0.0198(8) 0.0237(9) 0.0216(8) 0.0004(7) 0.0013(7) -0.0052(7)
C16 0.0525(13) 0.0223(9) 0.0365(11) -0.0018(9) 0.0158(11) -0.0156(9)
C11 0.0200(8) 0.0187(8) 0.0230(9) -0.0004(7) -0.0035(7) 0.0048(7)
C29 0.0162(8) 0.0135(7) 0.0184(8) -0.0007(6) -0.0033(6) 0.0021(6)
C6 0.0193(8) 0.0181(8) 0.0195(8) 0.0028(7) -0.0015(7) 0.0010(7)
C27 0.0251(9) 0.0199(9) 0.0202(8) 0.0050(7) 0.0038(7) 0.0020(7)
C17 0.0388(11) 0.0240(10) 0.0260(10) 0.0060(8) 0.0095(8) -0.0048(8)
C3 0.0304(10) 0.0240(9) 0.0170(8) -0.0025(7) -0.0052(8) -0.0005(8)
C4 0.0324(10) 0.0344(10) 0.0194(8) -0.0035(8) 0.0064(8) 0.0015(8)
C22 0.0109(7) 0.0176(8) 0.0174(8) -0.0008(6) -0.0017(6) -0.0014(6)
C9 0.0174(8) 0.0227(9) 0.0401(11) -0.0020(8) -0.0082(8) -0.0029(7)
C32 0.0220(9) 0.0198(9) 0.0440(11) -0.0061(8) -0.0014(8) -0.0042(7)

loop_
_atom_type_symbol
_atom_type_description
_atom_type_scat_dispersion_real
_atom_type_scat_dispersion_imag
_atom_type_scat_source
C C 0.0181 0.0091 'International Tables Vol C Tables 4.2.6.8 and 6.1.1.4'
H H 0.0000 0.0000 'International Tables Vol C Tables 4.2.6.8 and 6.1.1.4'
O O 0.0492 0.0322 'International Tables Vol C Tables 4.2.6.8 and 6.1.1.4'

loop_
_geom_angle_atom_site_label_1
_geom_angle_atom_site_label_2
_geom_angle_atom_site_label_3
_geom_angle
C8 C7 C12 121.18(16)
C8 C7 C6 130.37(17)
C12 C7 C6 108.45(15)
C9 C10 C11 120.91(17)
C25 C26 C27 119.35(16)
C27 C28 C29 119.95(16)
C18 C23 C22 120.91(16)
C18 C23 C14 115.15(15)
C22 C23 C14 123.78(15)
C25 C24 C29 116.85(15)
C25 C24 C22 120.87(14)
C29 C24 C22 122.01(15)
C13 C14 C23 123.69(15)
C13 C14 C15 123.95(15)
C23 C14 C15 112.35(14)
C4 C5 C6 119.03(18)
C14 C13 C1 128.14(16)
C14 C13 C12 126.25(15)
C1 C13 C12 105.32(14)
C26 C25 C24 122.31(15)
C9 C8 C7 118.63(17)
C14 C15 C32 111.83(15)
C14 C15 C16 110.28(15)
C32 C15 C16 110.55(17)
C2 C1 C6 118.34(16)
C2 C1 C13 133.07(16)
C6 C1 C13 108.31(15)
C20 C19 C18 120.12(17)
O1 C21 C20 116.96(15)
O1 C21 C22 121.19(15)
C20 C21 C22 121.79(16)
C19 C20 C21 120.16(17)
C11 C12 C7 119.43(15)
C11 C12 C13 131.57(16)
C7 C12 C13 108.84(15)
C3 C2 C1 119.75(17)
C19 C18 C23 119.75(17)
C19 C18 C17 124.18(17)
C23 C18 C17 116.04(16)
C17 C16 C15 113.70(16)
C12 C11 C10 119.11(17)
O2 C29 C28 121.61(15)
O2 C29 C24 117.09(15)
C28 C29 C24 121.30(15)
C5 C6 C1 121.67(16)
C5 C6 C7 129.35(16)
C1 C6 C7 108.97(15)
C28 C27 C26 119.89(16)
C18 C17 C16 108.45(17)
C4 C3 C2 120.97(17)
C5 C4 C3 120.15(18)
C21 C22 C23 117.14(15)
C21 C22 C24 122.40(15)
C23 C22 C24 120.45(15)
C8 C9 C10 120.44(17)

loop_
_geom_bond_atom_site_label_1
_geom_bond_atom_site_label_2
_geom_bond_distance
O1 C21 1.385(2)
O2 C29 1.376(2)
C7 C8 1.391(2)
C7 C12 1.406(2)
C7 C6 1.462(2)
C10 C9 1.392(3)
C10 C11 1.394(3)
C26 C25 1.385(2)
C26 C27 1.391(3)
C28 C27 1.388(3)
C28 C29 1.391(2)
C23 C18 1.403(2)
C23 C22 1.419(2)
C23 C14 1.487(2)
C24 C25 1.398(2)
C24 C29 1.405(2)
C24 C22 1.497(2)
C14 C13 1.353(2)
C14 C15 1.530(2)
C5 C4 1.386(3)
C5 C6 1.389(3)
C13 C1 1.488(2)
C13 C12 1.488(2)
C8 C9 1.390(3)
C15 C32 1.534(3)
C15 C16 1.551(3)
C1 C2 1.396(2)
C1 C6 1.411(2)
C19 C20 1.383(3)
C19 C18 1.391(3)
C21 C20 1.390(2)
C21 C22 1.400(2)
C12 C11 1.392(2)
C2 C3 1.395(3)
C18 C17 1.504(3)
C16 C17 1.528(3)
C3 C4 1.390(3)
